data_4320725
loop_
_publ_author_name
'Piotr Kaszynski'
'Serhii Pakhomov'
'Kris F. Tesh'
'Victor G. Young'

_publ_section_title
;
 Carborane-Containing Liquid Crystals: Synthesis and Structural,
 Conformational, Thermal, and Spectroscopic Characterization of Diheptyl
 and Diheptynyl Derivatives of p-Carboranes
;
_journal_name_full 'Inorganic Chemistry'
_journal_page_first 6622
_journal_page_last 6631
_journal_paper_doi 10.1021/ic010663x
_journal_volume 40
_journal_year 2001
_chemical_compound_source 'Prof. P. Kaszynski - Vanderbilt University'
_chemical_formula_sum 'C18 H38 B16'
_chemical_formula_weight 427.44
_chemical_name_common 97304
_chemical_name_systematic
;
  ?
;
_space_group_IT_number 2
_symmetry_cell_setting triclinic
_symmetry_space_group_name_Hall '-P 1'
_symmetry_space_group_name_H-M 'P -1'
_atom_sites_solution_hydrogens geom
_atom_sites_solution_primary direct
_atom_sites_solution_secondary difmap
_audit_creation_method SHELXL
_cell_angle_alpha 78.516(1)
_cell_angle_beta 88.105(2)
_cell_angle_gamma 65.263(1)
_cell_formula_units_Z 2
_cell_length_a 9.4761(2)
_cell_length_b 10.4243(1)
_cell_length_c 16.1992(4)
_cell_measurement_temperature 173(2)
_cell_volume 1421.98(5)
_computing_structure_refinement 'SHELXL-93 (Sheldrick, 1993)'
_computing_structure_solution 'SHELXS-86 (Sheldrick, 1990)'
_diffrn_ambient_temperature 173(2)
_diffrn_radiation_monochromator graphite
_diffrn_radiation_source 'fine-focus sealed tube'
_diffrn_radiation_type MoK\a
_diffrn_radiation_wavelength 0.71073
_diffrn_reflns_av_R_equivalents 0.0375
_diffrn_reflns_av_sigmaI/netI 0.0922
_diffrn_reflns_limit_h_max 11
_diffrn_reflns_limit_h_min -11
_diffrn_reflns_limit_k_max 12
_diffrn_reflns_limit_k_min -12
_diffrn_reflns_limit_l_max 19
_diffrn_reflns_limit_l_min 0
_diffrn_reflns_number 7813
_diffrn_reflns_theta_max 25.04
_diffrn_reflns_theta_min 1.28
_exptl_absorpt_coefficient_mu 0.047
_exptl_absorpt_correction_T_max 1.000
_exptl_absorpt_correction_T_min 0.490
_exptl_absorpt_correction_type 'SADABS (Sheldrick, 1996)'
_exptl_crystal_colour Colorless
_exptl_crystal_density_diffrn 0.998
_exptl_crystal_description 'Irregular plate'
_exptl_crystal_F_000 452
_exptl_crystal_size_max 0.50
_exptl_crystal_size_mid 0.37
_exptl_crystal_size_min 0.10
_refine_diff_density_max 0.211
_refine_diff_density_min -0.198
_refine_diff_density_rms 0.044
_refine_ls_extinction_method none
_refine_ls_goodness_of_fit_all 0.931
_refine_ls_goodness_of_fit_obs 1.123
_refine_ls_matrix_type full
_refine_ls_number_parameters 326
_refine_ls_number_reflns 4742
_refine_ls_number_restraints 73
_refine_ls_restrained_S_all 0.945
_refine_ls_restrained_S_obs 1.141
_refine_ls_R_factor_all 0.1324
_refine_ls_R_factor_obs 0.0706
_refine_ls_shift/esd_max -0.002
_refine_ls_shift/esd_mean 0.000
_refine_ls_structure_factor_coef Fsqd
_refine_ls_weighting_details 'w=1/[\s^2^(Fo^2^)+(0.1142P)^2^+0.0000P] where P=(Fo^2^+2Fc^2^)/3'
_refine_ls_weighting_scheme calc
_refine_ls_wR_factor_all 0.2080
_refine_ls_wR_factor_obs 0.1773
_reflns_number_observed 2480
_reflns_number_total 4742
_reflns_observed_criterion >2sigma(I)
_cod_data_source_file ic010663x_2.cif
_cod_data_source_block 97304
_cod_depositor_comments
;
The following automatic conversions were performed:

'_symmetry_cell_setting' value 'Triclinic' changed to 'triclinic'
according to the built-in table from CIF Core dictionary named
'cif_core.dic' version 2.4.1 from 2010-06-29.

Automatic conversion script
Id: cif_fix_values 1646 2011-03-28 12:23:43Z adriana 

The following automatic conversions were performed:

'_refine_ls_weighting_scheme' value 'calc
w=1/[\s^2^(Fo^2^)+(0.1142P)^2^+0.0000P] where P=(Fo^2^+2Fc^2^)/3' was
changed to 'calc'. New tag '_refine_ls_weighting_details' was
created. The value of the new tag was set to
'w=1/[\s^2^(Fo^2^)+(0.1142P)^2^+0.0000P] where P=(Fo^2^+2Fc^2^)/3'.

Automatic conversion script
Id: cif_fix_values 3143 2015-03-26 13:38:13Z robertas 
;
_cod_database_code 4320725

loop_
_symmetry_equiv_pos_as_xyz
'x, y, z'
'-x, -y, -z'

loop_
_atom_site_aniso_label
_atom_site_aniso_U_11
_atom_site_aniso_U_22
_atom_site_aniso_U_33
_atom_site_aniso_U_23
_atom_site_aniso_U_13
_atom_site_aniso_U_12
C1 0.044(2) 0.0292(14) 0.040(2) -0.0059(12) -0.0047(12) -0.0176(12)
C2 0.065(2) 0.034(2) 0.041(2) -0.0033(13) -0.0035(15) -0.0250(15)
C3 0.070(2) 0.042(2) 0.043(2) -0.0061(14) 0.002(2) -0.032(2)
C4 0.076(2) 0.037(2) 0.037(2) -0.0045(13) 0.0004(15) -0.030(2)
C5 0.082(2) 0.044(2) 0.044(2) -0.0076(14) 0.002(2) -0.036(2)
C6 0.084(3) 0.075(3) 0.052(2) -0.006(2) -0.009(2) 0.002(2)
C7 0.100(3) 0.074(3) 0.057(2) -0.018(2) 0.012(2) -0.020(2)
C8 0.100(8) 0.221(12) 0.092(6) -0.076(8) 0.001(6) 0.030(7)
C9 0.089(5) 0.199(8) 0.104(6) -0.067(5) 0.023(4) -0.002(5)
C7' 0.100(3) 0.074(3) 0.057(2) -0.018(2) 0.012(2) -0.020(2)
C8' 0.079(10) 0.102(11) 0.089(13) -0.079(9) 0.027(9) -0.047(9)
C9' 0.096(15) 0.062(9) 0.096(14) -0.023(9) 0.022(11) -0.037(11)
C10 0.046(2) 0.0268(14) 0.039(2) -0.0078(12) -0.0053(13) -0.0152(13)
C11 0.048(2) 0.034(2) 0.044(2) -0.0104(13) 0.0019(13) -0.0174(14)
C12 0.049(2) 0.036(2) 0.047(2) -0.0092(14) 0.0029(14) -0.0184(14)
C13 0.051(2) 0.047(2) 0.044(2) -0.0132(14) 0.0047(15) -0.0213(15)
C14 0.053(2) 0.058(2) 0.050(2) -0.016(2) 0.0030(15) -0.022(2)
C15 0.087(2) 0.066(2) 0.045(2) -0.014(2) 0.003(2) -0.037(2)
C16 0.060(2) 0.066(2) 0.053(2) -0.017(2) 0.006(2) -0.025(2)
C17 0.121(3) 0.087(3) 0.052(2) -0.002(2) 0.004(2) -0.059(3)
C18 0.071(2) 0.079(3) 0.081(3) 0.003(2) 0.009(2) -0.024(2)
B1 0.059(2) 0.031(2) 0.041(2) -0.0057(14) -0.002(2) -0.022(2)
B2 0.054(2) 0.042(2) 0.045(2) -0.009(2) -0.002(2) -0.026(2)
B3 0.052(2) 0.034(2) 0.044(2) -0.0030(15) -0.007(2) -0.021(2)
B4 0.048(2) 0.034(2) 0.043(2) -0.0085(15) 0.000(2) -0.018(2)
B5 0.071(2) 0.041(2) 0.039(2) -0.007(2) -0.002(2) -0.032(2)
B6 0.057(2) 0.039(2) 0.044(2) -0.005(2) -0.008(2) -0.024(2)
B7 0.055(2) 0.036(2) 0.043(2) -0.0048(15) -0.002(2) -0.023(2)
B8 0.056(2) 0.033(2) 0.037(2) -0.0018(14) -0.002(2) -0.017(2)
B9 0.047(2) 0.027(2) 0.041(2) -0.0072(14) -0.0029(15) -0.0137(15)
B10 0.053(2) 0.034(2) 0.046(2) -0.0086(15) -0.002(2) -0.022(2)
B11 0.046(2) 0.040(2) 0.045(2) -0.008(2) -0.005(2) -0.018(2)
B12 0.045(2) 0.030(2) 0.044(2) -0.0064(14) -0.0047(15) -0.0193(15)
B13 0.053(2) 0.032(2) 0.043(2) -0.0080(15) 0.001(2) -0.016(2)
B14 0.047(2) 0.042(2) 0.048(2) -0.013(2) 0.001(2) -0.024(2)
B15 0.044(2) 0.034(2) 0.047(2) -0.0093(15) 0.001(2) -0.017(2)
B16 0.043(2) 0.033(2) 0.042(2) -0.0072(15) -0.0018(15) -0.0145(15)

loop_
_atom_site_label
_atom_site_type_symbol
_atom_site_fract_x
_atom_site_fract_y
_atom_site_fract_z
_atom_site_U_iso_or_equiv
_atom_site_thermal_displace_type
_atom_site_occupancy
_atom_site_calc_flag
_atom_site_refinement_flags
_atom_site_disorder_group
C1 C 0.4372(3) 0.2809(3) 0.25611(15) 0.0369(6) Uani 1 d . .
C2 C 0.5258(3) 0.2427(3) 0.0559(2) 0.0457(8) Uani 1 d . .
C3 C 0.5597(3) 0.2284(3) -0.0303(2) 0.0493(8) Uani 1 d . .
C4 C 0.5807(3) 0.2189(3) -0.1019(2) 0.0481(8) Uani 1 d . .
C5 C 0.6061(4) 0.2059(3) -0.1898(2) 0.0537(8) Uani 1 d . .
H5A H 0.5585(4) 0.3037(3) -0.2260(2) 0.064 Uiso 1 calc R .
H5B H 0.5513(4) 0.1503(3) -0.2047(2) 0.064 Uiso 1 calc R .
C6 C 0.7726(4) 0.1349(4) -0.2097(2) 0.0830(12) Uani 1 d . .
H6A H 0.8221(4) 0.0396(4) -0.1711(2) 0.100 Uiso 1 calc R 1
H6B H 0.8260(4) 0.1940(4) -0.1985(2) 0.100 Uiso 1 calc R 1
C7 C 0.7974(4) 0.1137(4) -0.2993(2) 0.0823(11) Uani 0.731(8) d PDU 1
H7A H 0.7370(4) 0.2062(4) -0.3385(2) 0.099 Uiso 0.731(8) calc PR 1
H7B H 0.7587(4) 0.0427(4) -0.3086(2) 0.099 Uiso 0.731(8) calc PR 1
C8 C 0.9669(8) 0.0610(14) -0.3179(6) 0.165(6) Uani 0.731(8) d PDU 1
H8A H 1.0280(8) -0.0284(14) -0.2764(6) 0.198 Uiso 0.731(8) calc PR 1
H8B H 1.0040(8) 0.1346(14) -0.3118(6) 0.198 Uiso 0.731(8) calc PR 1
C9 C 0.9941(7) 0.0309(8) -0.4066(4) 0.146(4) Uani 0.731(8) d PDU 1
H9A H 0.9913(7) -0.0618(8) -0.4072(4) 0.219 Uiso 0.731(8) d PR 1
H9B H 1.0960(7) 0.0268(8) -0.4234(4) 0.219 Uiso 0.731(8) d PR 1
H9C H 0.9126(7) 0.1076(8) -0.4463(4) 0.219 Uiso 0.731(8) d PR 1
C7' C 0.7974(4) 0.1137(4) -0.2993(2) 0.0823(11) Uani 0.269(8) d PU 2
H7D H 0.7823(14) 0.2087(17) -0.3338(14) 0.099 Uiso 0.269(8) calc PR 2
H7E H 0.7098(14) 0.0945(17) -0.3161(14) 0.099 Uiso 0.269(8) calc PR 2
C8' C 0.9417(14) 0.0043(17) -0.3294(14) 0.078(6) Uani 0.269(8) d PDU 2
H8D H 0.9213(14) -0.0126(17) -0.3849(14) 0.094 Uiso 0.269(8) calc PR 2
H8E H 0.9842(14) -0.0887(17) -0.2882(14) 0.094 Uiso 0.269(8) calc PR 2
C9' C 1.0508(16) 0.0808(18) -0.3355(13) 0.083(6) Uani 0.269(8) d PDU 2
H9E H 0.9960(16) 0.1795(18) -0.3680(13) 0.124 Uiso 0.269(8) d PR 2
H9F H 1.1436(16) 0.0286(18) -0.3643(13) 0.124 Uiso 0.269(8) d PR 2
H9G H 1.0818(16) 0.0836(18) -0.2790(13) 0.124 Uiso 0.269(8) d PR 2
C10 C 0.3957(3) 0.3007(3) 0.34355(15) 0.0370(7) Uani 1 d . .
C11 C 0.2973(3) 0.3560(3) 0.5398(2) 0.0414(7) Uani 1 d . .
C12 C 0.2572(3) 0.3792(3) 0.6241(2) 0.0436(7) Uani 1 d . .
C13 C 0.2226(3) 0.4001(3) 0.6929(2) 0.0467(7) Uani 1 d . .
C14 C 0.1776(3) 0.4205(3) 0.7778(2) 0.0531(8) Uani 1 d . .
H14A H 0.0860(3) 0.5142(3) 0.7739(2) 0.064 Uiso 1 calc R .
H14B H 0.2639(3) 0.4251(3) 0.8081(2) 0.064 Uiso 1 calc R .
C15 C 0.1385(4) 0.3022(3) 0.8283(2) 0.0641(9) Uani 1 d . .
H15A H 0.0561(4) 0.2947(3) 0.7962(2) 0.077 Uiso 1 calc R .
H15B H 0.2318(4) 0.2095(3) 0.8340(2) 0.077 Uiso 1 calc R .
C16 C 0.0848(4) 0.3231(3) 0.9144(2) 0.0592(9) Uani 1 d D .
H16A H 0.1682(4) 0.3297(3) 0.9462(2) 0.071 Uiso 1 calc R .
H16B H -0.0070(4) 0.4171(3) 0.9083(2) 0.071 Uiso 1 calc R .
C17 C 0.0424(5) 0.2113(4) 0.9663(2) 0.0830(12) Uani 1 d . .
H17A H 0.1341(5) 0.1171(4) 0.9734(2) 0.100 Uiso 1 calc R .
H17B H -0.0411(5) 0.2043(4) 0.9350(2) 0.100 Uiso 1 calc R .
C18 C -0.0112(4) 0.2369(4) 1.0515(2) 0.0826(11) Uani 1 d D .
H18A H -0.0458(4) 0.1631(4) 1.0787(2) 0.124 Uiso 1 d R .
H18B H -0.0978(4) 0.3326(4) 1.0459(2) 0.124 Uiso 1 d R .
H18C H 0.0748(4) 0.2318(4) 1.0860(2) 0.124 Uiso 1 d R .
B1 B 0.5223(4) 0.1293(3) 0.2257(2) 0.0426(8) Uani 1 d . .
H1A H 0.5590(4) 0.0226(3) 0.2703(2) 0.051 Uiso 1 calc R .
B2 B 0.3266(4) 0.2704(3) 0.1872(2) 0.0447(8) Uani 1 d . .
H2A H 0.2082(4) 0.2753(3) 0.2015(2) 0.054 Uiso 1 calc R .
B3 B 0.4026(4) 0.4097(3) 0.1760(2) 0.0428(8) Uani 1 d . .
H3A H 0.3441(4) 0.5257(3) 0.1813(2) 0.051 Uiso 1 calc R .
B4 B 0.5967(4) 0.2696(3) 0.2148(2) 0.0413(8) Uani 1 d . .
H4A H 0.6926(4) 0.2740(3) 0.2511(2) 0.050 Uiso 1 calc R .
B5 B 0.4476(4) 0.1550(3) 0.1198(2) 0.0474(9) Uani 1 d . .
H5C H 0.4158(4) 0.0723(3) 0.1010(2) 0.057 Uiso 1 calc R .
B6 B 0.3631(4) 0.3533(3) 0.0847(2) 0.0455(8) Uani 1 d . .
H6C H 0.2644(4) 0.4281(3) 0.0381(2) 0.055 Uiso 1 calc R .
B7 B 0.5548(4) 0.3526(3) 0.1038(2) 0.0439(8) Uani 1 d . .
H7C H 0.6080(4) 0.4263(3) 0.0724(2) 0.053 Uiso 1 calc R .
B8 B 0.6410(4) 0.1529(3) 0.1393(2) 0.0432(8) Uani 1 d . .
H8D H 0.7620(4) 0.0693(3) 0.1360(2) 0.052 Uiso 1 calc R .
B9 B 0.5062(4) 0.2171(3) 0.4277(2) 0.0390(8) Uani 1 d . .
H9D H 0.6272(4) 0.1322(3) 0.4266(2) 0.047 Uiso 1 calc R .
B10 B 0.3140(4) 0.2187(3) 0.4078(2) 0.0428(8) Uani 1 d . .
H10A H 0.2825(4) 0.1344(3) 0.3911(2) 0.051 Uiso 1 calc R .
B11 B 0.2331(4) 0.4146(3) 0.3677(2) 0.0436(8) Uani 1 d . .
H11A H 0.1375(4) 0.4866(3) 0.3187(2) 0.052 Uiso 1 calc R .
B12 B 0.4227(3) 0.4135(3) 0.3885(2) 0.0387(8) Uani 1 d . .
H12A H 0.4779(3) 0.4850(3) 0.3562(2) 0.046 Uiso 1 calc R .
B13 B 0.3836(4) 0.2010(3) 0.5135(2) 0.0429(8) Uani 1 d . .
H13A H 0.4180(4) 0.0970(3) 0.5605(2) 0.052 Uiso 1 calc R .
B14 B 0.1889(4) 0.3414(3) 0.4711(2) 0.0435(8) Uani 1 d . .
H14C H 0.0692(4) 0.3489(3) 0.4843(2) 0.052 Uiso 1 calc R .
B15 B 0.2671(4) 0.4793(3) 0.4576(2) 0.0414(8) Uani 1 d . .
H15C H 0.2090(4) 0.5966(3) 0.4601(2) 0.050 Uiso 1 calc R .
B16 B 0.4602(4) 0.3388(3) 0.4996(2) 0.0398(8) Uani 1 d . .
H16C H 0.5556(4) 0.3443(3) 0.5357(2) 0.048 Uiso 1 calc R .

loop_
_atom_type_symbol
_atom_type_description
_atom_type_scat_dispersion_real
_atom_type_scat_dispersion_imag
_atom_type_scat_source
C C 0.0033 0.0016 'International Tables Vol C Tables 4.2.6.8 and 6.1.1.4'
H H 0.0000 0.0000 'International Tables Vol C Tables 4.2.6.8 and 6.1.1.4'
B B 0.0013 0.0007 'International Tables Vol C Tables 4.2.6.8 and 6.1.1.4'

loop_
_geom_angle_atom_site_label_1
_geom_angle_atom_site_label_2
_geom_angle_atom_site_label_3
_geom_angle
_geom_angle_site_symmetry_1
_geom_angle_site_symmetry_3
_geom_angle_publ_flag
C10 C1 B3 124.7(2) . . ?
C10 C1 B4 125.9(2) . . ?
B3 C1 B4 70.0(2) . . ?
C10 C1 B2 125.1(2) . . ?
B3 C1 B2 70.5(2) . . ?
B4 C1 B2 108.9(2) . . ?
C10 C1 B1 126.6(2) . . ?
B3 C1 B1 108.7(2) . . ?
B4 C1 B1 70.2(2) . . ?
B2 C1 B1 70.1(2) . . ?
C3 C2 B5 125.6(2) . . ?
C3 C2 B6 124.7(3) . . ?
B5 C2 B6 69.9(2) . . ?
C3 C2 B7 126.0(2) . . ?
B5 C2 B7 108.3(2) . . ?
B6 C2 B7 69.8(2) . . ?
C3 C2 B8 126.8(3) . . ?
B5 C2 B8 70.2(2) . . ?
B6 C2 B8 108.5(2) . . ?
B7 C2 B8 70.1(2) . . ?
C4 C3 C2 177.1(3) . . ?
C3 C4 C5 179.4(3) . . ?
C4 C5 C6 114.9(3) . . ?
C5 C6 C7' 114.5(3) . . ?
C5 C6 C7 114.5(3) . . ?
C6 C7 C8 111.4(4) . . ?
C7 C8 C9 111.7(6) . . ?
C6 C7' C8' 125.6(9) . . ?
C7' C8' C9' 100.9(8) . . ?
C1 C10 B11 124.6(2) . . ?
C1 C10 B10 126.9(2) . . ?
B11 C10 B10 70.2(2) . . ?
C1 C10 B9 126.4(2) . . ?
B11 C10 B9 109.0(2) . . ?
B10 C10 B9 70.7(2) . . ?
C1 C10 B12 124.8(2) . . ?
B11 C10 B12 69.8(2) . . ?
B10 C10 B12 108.3(2) . . ?
B9 C10 B12 69.8(2) . . ?
C12 C11 B15 125.6(2) . . ?
C12 C11 B16 125.1(2) . . ?
B15 C11 B16 70.3(2) . . ?
C12 C11 B14 126.2(2) . . ?
B15 C11 B14 70.5(2) . . ?
B16 C11 B14 108.7(2) . . ?
C12 C11 B13 125.7(2) . . ?
B15 C11 B13 108.7(2) . . ?
B16 C11 B13 69.5(2) . . ?
B14 C11 B13 70.3(2) . . ?
C13 C12 C11 179.1(3) . . ?
C12 C13 C14 177.3(3) . . ?
C13 C14 C15 113.5(2) . . ?
C16 C15 C14 115.0(3) . . ?
C17 C16 C15 117.2(3) . . ?
C16 C17 C18 115.4(3) . . ?
C1 B1 B5 107.8(2) . . ?
C1 B1 B8 108.1(2) . . ?
B5 B1 B8 62.0(2) . . ?
C1 B1 B2 54.7(2) . . ?
B5 B1 B2 59.0(2) . . ?
B8 B1 B2 102.6(2) . . ?
C1 B1 B4 54.5(2) . . ?
B5 B1 B4 102.2(2) . . ?
B8 B1 B4 59.4(2) . . ?
B2 B1 B4 89.7(2) . . ?
C1 B2 B5 108.4(2) . . ?
C1 B2 B6 107.9(2) . . ?
B5 B2 B6 61.6(2) . . ?
C1 B2 B1 55.2(2) . . ?
B5 B2 B1 59.2(2) . . ?
B6 B2 B1 102.2(2) . . ?
C1 B2 B3 54.6(2) . . ?
B5 B2 B3 102.0(2) . . ?
B6 B2 B3 58.9(2) . . ?
B1 B2 B3 89.9(2) . . ?
C1 B3 B6 108.5(2) . . ?
C1 B3 B7 108.8(2) . . ?
B6 B3 B7 61.8(2) . . ?
C1 B3 B4 55.0(2) . . ?
B6 B3 B4 102.7(2) . . ?
B7 B3 B4 59.7(2) . . ?
C1 B3 B2 54.9(2) . . ?
B6 B3 B2 59.3(2) . . ?
B7 B3 B2 102.7(2) . . ?
B4 B3 B2 90.1(2) . . ?
C1 B4 B7 108.4(2) . . ?
C1 B4 B8 108.6(2) . . ?
B7 B4 B8 61.8(2) . . ?
C1 B4 B3 55.0(2) . . ?
B7 B4 B3 59.2(2) . . ?
B8 B4 B3 102.6(2) . . ?
C1 B4 B1 55.3(2) . . ?
B7 B4 B1 102.4(2) . . ?
B8 B4 B1 59.2(2) . . ?
B3 B4 B1 90.3(2) . . ?
C2 B5 B2 108.7(2) . . ?
C2 B5 B1 108.5(2) . . ?
B2 B5 B1 61.8(2) . . ?
C2 B5 B6 55.1(2) . . ?
B2 B5 B6 59.4(2) . . ?
B1 B5 B6 102.4(2) . . ?
C2 B5 B8 55.2(2) . . ?
B2 B5 B8 102.5(2) . . ?
B1 B5 B8 59.2(2) . . ?
B6 B5 B8 90.2(2) . . ?
C2 B6 B3 108.4(2) . . ?
C2 B6 B2 108.3(2) . . ?
B3 B6 B2 61.7(2) . . ?
C2 B6 B5 55.0(2) . . ?
B3 B6 B5 102.1(2) . . ?
B2 B6 B5 59.0(2) . . ?
C2 B6 B7 55.2(2) . . ?
B3 B6 B7 59.2(2) . . ?
B2 B6 B7 102.5(2) . . ?
B5 B6 B7 90.2(2) . . ?
C2 B7 B3 108.0(2) . . ?
C2 B7 B4 108.0(2) . . ?
B3 B7 B4 61.1(2) . . ?
C2 B7 B6 55.0(2) . . ?
B3 B7 B6 59.0(2) . . ?
B4 B7 B6 101.8(2) . . ?
C2 B7 B8 55.0(2) . . ?
B3 B7 B8 102.0(2) . . ?
B4 B7 B8 59.1(2) . . ?
B6 B7 B8 90.1(2) . . ?
C2 B8 B1 107.7(2) . . ?
C2 B8 B4 107.8(2) . . ?
B1 B8 B4 61.4(2) . . ?
C2 B8 B5 54.6(2) . . ?
B1 B8 B5 58.8(2) . . ?
B4 B8 B5 101.4(2) . . ?
C2 B8 B7 54.9(2) . . ?
B1 B8 B7 102.0(2) . . ?
B4 B8 B7 59.1(2) . . ?
B5 B8 B7 89.5(2) . . ?
C10 B9 B16 108.2(2) . . ?
C10 B9 B13 107.7(2) . . ?
B16 B9 B13 61.1(2) . . ?
C10 B9 B12 55.20(15) . . ?
B16 B9 B12 59.1(2) . . ?
B13 B9 B12 101.6(2) . . ?
C10 B9 B10 54.5(2) . . ?
B16 B9 B10 101.7(2) . . ?
B13 B9 B10 59.0(2) . . ?
B12 B9 B10 89.6(2) . . ?
C10 B10 B13 108.2(2) . . ?
C10 B10 B14 108.7(2) . . ?
B13 B10 B14 61.9(2) . . ?
C10 B10 B11 54.9(2) . . ?
B13 B10 B11 102.4(2) . . ?
B14 B10 B11 59.6(2) . . ?
C10 B10 B9 54.8(2) . . ?
B13 B10 B9 59.3(2) . . ?
B14 B10 B9 102.7(2) . . ?
B11 B10 B9 89.9(2) . . ?
C10 B11 B14 108.6(2) . . ?
C10 B11 B15 108.7(2) . . ?
B14 B11 B15 61.4(2) . . ?
C10 B11 B12 55.4(2) . . ?
B14 B11 B12 102.4(2) . . ?
B15 B11 B12 59.2(2) . . ?
C10 B11 B10 55.0(2) . . ?
B14 B11 B10 59.4(2) . . ?
B15 B11 B10 102.2(2) . . ?
B12 B11 B10 90.2(2) . . ?
C10 B12 B16 108.4(2) . . ?
C10 B12 B15 108.7(2) . . ?
B16 B12 B15 61.7(2) . . ?
C10 B12 B11 54.8(2) . . ?
B16 B12 B11 102.7(2) . . ?
B15 B12 B11 59.8(2) . . ?
C10 B12 B9 55.0(2) . . ?
B16 B12 B9 59.4(2) . . ?
B15 B12 B9 102.9(2) . . ?
B11 B12 B9 90.4(2) . . ?
C11 B13 B10 108.0(2) . . ?
C11 B13 B9 108.4(2) . . ?
B10 B13 B9 61.7(2) . . ?
C11 B13 B16 55.1(2) . . ?
B10 B13 B16 102.3(2) . . ?
B9 B13 B16 59.3(2) . . ?
C11 B13 B14 54.8(2) . . ?
B10 B13 B14 59.2(2) . . ?
B9 B13 B14 102.6(2) . . ?
B16 B13 B14 90.2(2) . . ?
C11 B14 B10 108.0(2) . . ?
C11 B14 B11 107.7(2) . . ?
B10 B14 B11 61.0(2) . . ?
C11 B14 B15 54.4(2) . . ?
B10 B14 B15 101.9(2) . . ?
B11 B14 B15 59.3(2) . . ?
C11 B14 B13 55.0(2) . . ?
B10 B14 B13 58.9(2) . . ?
B11 B14 B13 101.3(2) . . ?
B15 B14 B13 89.4(2) . . ?
C11 B15 B12 108.3(2) . . ?
C11 B15 B11 108.2(2) . . ?
B12 B15 B11 61.0(2) . . ?
C11 B15 B16 55.2(2) . . ?
B12 B15 B16 59.0(2) . . ?
B11 B15 B16 101.6(2) . . ?
C11 B15 B14 55.1(2) . . ?
B12 B15 B14 102.1(2) . . ?
B11 B15 B14 59.2(2) . . ?
B16 B15 B14 90.2(2) . . ?
C11 B16 B12 108.0(2) . . ?
C11 B16 B9 109.0(2) . . ?
B12 B16 B9 61.5(2) . . ?
C11 B16 B13 55.4(2) . . ?
B12 B16 B13 102.2(2) . . ?
B9 B16 B13 59.6(2) . . ?
C11 B16 B15 54.5(2) . . ?
B12 B16 B15 59.3(2) . . ?
B9 B16 B15 102.7(2) . . ?
B13 B16 B15 90.2(2) . . ?

loop_
_geom_bond_atom_site_label_1
_geom_bond_atom_site_label_2
_geom_bond_distance
_geom_bond_site_symmetry_2
_geom_bond_publ_flag
C1 C10 1.488(3) . ?
C1 B3 1.600(4) . ?
C1 B4 1.601(4) . ?
C1 B2 1.606(4) . ?
C1 B1 1.615(4) . ?
C2 C3 1.444(4) . ?
C2 B5 1.612(4) . ?
C2 B6 1.613(4) . ?
C2 B7 1.619(4) . ?
C2 B8 1.623(4) . ?
C3 C4 1.188(3) . ?
C4 C5 1.460(4) . ?
C5 C6 1.492(4) . ?
C6 C7' 1.507(4) . ?
C6 C7 1.507(4) . ?
C7 C8 1.506(7) . ?
C8 C9 1.522(8) . ?
C7' C8' 1.510(9) . ?
C8' C9' 1.538(10) . ?
C10 B11 1.597(4) . ?
C10 B10 1.599(4) . ?
C10 B9 1.604(4) . ?
C10 B12 1.608(4) . ?
C11 C12 1.446(4) . ?
C11 B15 1.595(4) . ?
C11 B16 1.608(4) . ?
C11 B14 1.610(4) . ?
C11 B13 1.614(4) . ?
C12 C13 1.187(3) . ?
C13 C14 1.456(4) . ?
C14 C15 1.513(4) . ?
C15 C16 1.495(3) . ?
C16 C17 1.484(4) . ?
C17 C18 1.490(4) . ?
B1 B5 1.803(4) . ?
B1 B8 1.810(4) . ?
B1 B2 1.849(5) . ?
B1 B4 1.850(4) . ?
B2 B5 1.799(4) . ?
B2 B6 1.807(4) . ?
B2 B3 1.850(4) . ?
B3 B6 1.800(4) . ?
B3 B7 1.802(4) . ?
B3 B4 1.837(4) . ?
B4 B7 1.811(4) . ?
B4 B8 1.813(4) . ?
B5 B6 1.848(4) . ?
B5 B8 1.860(5) . ?
B6 B7 1.849(5) . ?
B7 B8 1.861(4) . ?
B9 B16 1.802(4) . ?
B9 B13 1.808(4) . ?
B9 B12 1.839(4) . ?
B9 B10 1.853(4) . ?
B10 B13 1.802(4) . ?
B10 B14 1.807(4) . ?
B10 B11 1.837(4) . ?
B11 B14 1.811(4) . ?
B11 B15 1.813(4) . ?
B11 B12 1.834(4) . ?
B12 B16 1.795(4) . ?
B12 B15 1.802(4) . ?
B13 B16 1.836(4) . ?
B13 B14 1.855(5) . ?
B14 B15 1.850(4) . ?
B15 B16 1.844(4) . ?

loop_
_geom_torsion_atom_site_label_1
_geom_torsion_atom_site_label_2
_geom_torsion_atom_site_label_3
_geom_torsion_atom_site_label_4
_geom_torsion
_geom_torsion_site_symmetry_1
_geom_torsion_site_symmetry_2
_geom_torsion_site_symmetry_3
_geom_torsion_site_symmetry_4
_geom_torsion_publ_flag
B5 C2 C3 C4 64.6(57) . . . . ?
B6 C2 C3 C4 -24.4(58) . . . . ?
B7 C2 C3 C4 -113.5(56) . . . . ?
B8 C2 C3 C4 155.5(55) . . . . ?
C2 C3 C4 C5 -72.0(304) . . . . ?
C3 C4 C5 C6 -102.6(287) . . . . ?
C4 C5 C6 C7' 176.4(3) . . . . ?
C4 C5 C6 C7 176.4(3) . . . . ?
C5 C6 C7 C8 172.0(6) . . . . ?
C7' C6 C7 C8 0.0(1000) . . . . ?
C6 C7 C8 C9 176.7(7) . . . . ?
C5 C6 C7' C8' -157.8(7) . . . . ?
C7 C6 C7' C8' 0.0(1000) . . . . ?
C6 C7' C8' C9' -79.5(16) . . . . ?
B3 C1 C10 B11 43.8(4) . . . . ?
B4 C1 C10 B11 133.1(3) . . . . ?
B2 C1 C10 B11 -45.7(4) . . . . ?
B1 C1 C10 B11 -135.9(3) . . . . ?
B3 C1 C10 B10 133.9(3) . . . . ?
B4 C1 C10 B10 -136.8(3) . . . . ?
B2 C1 C10 B10 44.4(4) . . . . ?
B1 C1 C10 B10 -45.8(4) . . . . ?
B3 C1 C10 B9 -133.9(3) . . . . ?
B4 C1 C10 B9 -44.6(4) . . . . ?
B2 C1 C10 B9 136.6(3) . . . . ?
B1 C1 C10 B9 46.4(4) . . . . ?
B3 C1 C10 B12 -44.5(4) . . . . ?
B4 C1 C10 B12 44.9(4) . . . . ?
B2 C1 C10 B12 -133.9(3) . . . . ?
B1 C1 C10 B12 135.9(3) . . . . ?
B15 C11 C12 C13 26.8(192) . . . . ?
B16 C11 C12 C13 116.6(190) . . . . ?
B14 C11 C12 C13 -64.0(191) . . . . ?
B13 C11 C12 C13 -154.7(189) . . . . ?
C11 C12 C13 C14 110.6(186) . . . . ?
C12 C13 C14 C15 12.0(65) . . . . ?
C13 C14 C15 C16 -177.3(3) . . . . ?
C14 C15 C16 C17 179.1(3) . . . . ?
C15 C16 C17 C18 -179.7(3) . . . . ?
C10 C1 B1 B5 146.8(2) . . . . ?
B3 C1 B1 B5 -32.8(3) . . . . ?
B4 C1 B1 B5 -92.5(2) . . . . ?
B2 C1 B1 B5 27.3(2) . . . . ?
C10 C1 B1 B8 -147.6(2) . . . . ?
B3 C1 B1 B8 32.7(3) . . . . ?
B4 C1 B1 B8 -27.0(2) . . . . ?
B2 C1 B1 B8 92.8(2) . . . . ?
C10 C1 B1 B2 119.5(3) . . . . ?
B3 C1 B1 B2 -60.1(2) . . . . ?
B4 C1 B1 B2 -119.8(2) . . . . ?
B2 C1 B1 B2 0.0 . . . . ?
C10 C1 B1 B4 -120.6(3) . . . . ?
B3 C1 B1 B4 59.7(2) . . . . ?
B4 C1 B1 B4 0.0 . . . . ?
B2 C1 B1 B4 119.8(2) . . . . ?
C10 C1 B2 B5 -148.8(2) . . . . ?
B3 C1 B2 B5 91.9(2) . . . . ?
B4 C1 B2 B5 32.2(3) . . . . ?
B1 C1 B2 B5 -27.5(2) . . . . ?
C10 C1 B2 B6 145.9(2) . . . . ?
B3 C1 B2 B6 26.7(2) . . . . ?
B4 C1 B2 B6 -33.0(3) . . . . ?
B1 C1 B2 B6 -92.7(2) . . . . ?
C10 C1 B2 B1 -121.3(3) . . . . ?
B3 C1 B2 B1 119.4(2) . . . . ?
B4 C1 B2 B1 59.7(2) . . . . ?
B1 C1 B2 B1 0.0 . . . . ?
C10 C1 B2 B3 119.3(3) . . . . ?
B3 C1 B2 B3 0.0 . . . . ?
B4 C1 B2 B3 -59.7(2) . . . . ?
B1 C1 B2 B3 -119.4(2) . . . . ?
C1 B1 B2 C1 0.0 . . . . ?
B5 B1 B2 C1 -149.4(2) . . . . ?
B8 B1 B2 C1 -103.4(2) . . . . ?
B4 B1 B2 C1 -45.0(2) . . . . ?
C1 B1 B2 B5 149.4(2) . . . . ?
B5 B1 B2 B5 0.0 . . . . ?
B8 B1 B2 B5 45.9(2) . . . . ?
B4 B1 B2 B5 104.4(2) . . . . ?
C1 B1 B2 B6 103.4(2) . . . . ?
B5 B1 B2 B6 -46.0(2) . . . . ?
B8 B1 B2 B6 0.0(2) . . . . ?
B4 B1 B2 B6 58.4(2) . . . . ?
C1 B1 B2 B3 45.3(2) . . . . ?
B5 B1 B2 B3 -104.1(2) . . . . ?
B8 B1 B2 B3 -58.1(2) . . . . ?
B4 B1 B2 B3 0.3(2) . . . . ?
C10 C1 B3 B6 -146.7(2) . . . . ?
B4 C1 B3 B6 92.8(2) . . . . ?
B2 C1 B3 B6 -26.9(2) . . . . ?
B1 C1 B3 B6 33.0(3) . . . . ?
C10 C1 B3 B7 147.7(2) . . . . ?
B4 C1 B3 B7 27.2(2) . . . . ?
B2 C1 B3 B7 -92.5(2) . . . . ?
B1 C1 B3 B7 -32.6(3) . . . . ?
C10 C1 B3 B4 120.5(3) . . . . ?
B4 C1 B3 B4 0.0 . . . . ?
B2 C1 B3 B4 -119.7(2) . . . . ?
B1 C1 B3 B4 -59.8(2) . . . . ?
C10 C1 B3 B2 -119.8(3) . . . . ?
B4 C1 B3 B2 119.7(2) . . . . ?
B2 C1 B3 B2 0.0 . . . . ?
B1 C1 B3 B2 59.9(2) . . . . ?
C1 B2 B3 C1 0.0 . . . . ?
B5 B2 B3 C1 -104.1(2) . . . . ?
B6 B2 B3 C1 -150.1(2) . . . . ?
B1 B2 B3 C1 -45.7(2) . . . . ?
C1 B2 B3 B6 150.1(2) . . . . ?
B5 B2 B3 B6 46.0(2) . . . . ?
B6 B2 B3 B6 0.0 . . . . ?
B1 B2 B3 B6 104.4(2) . . . . ?
C1 B2 B3 B7 104.3(2) . . . . ?
B5 B2 B3 B7 0.1(2) . . . . ?
B6 B2 B3 B7 -45.9(2) . . . . ?
B1 B2 B3 B7 58.6(2) . . . . ?
C1 B2 B3 B4 45.4(2) . . . . ?
B5 B2 B3 B4 -58.7(2) . . . . ?
B6 B2 B3 B4 -104.7(2) . . . . ?
B1 B2 B3 B4 -0.3(2) . . . . ?
C10 C1 B4 B7 -145.9(2) . . . . ?
B3 C1 B4 B7 -26.9(2) . . . . ?
B2 C1 B4 B7 33.0(3) . . . . ?
B1 C1 B4 B7 92.6(2) . . . . ?
C10 C1 B4 B8 148.5(2) . . . . ?
B3 C1 B4 B8 -92.5(2) . . . . ?
B2 C1 B4 B8 -32.5(3) . . . . ?
B1 C1 B4 B8 27.0(2) . . . . ?
C10 C1 B4 B3 -119.0(3) . . . . ?
B3 C1 B4 B3 0.0 . . . . ?
B2 C1 B4 B3 60.0(2) . . . . ?
B1 C1 B4 B3 119.5(2) . . . . ?
C10 C1 B4 B1 121.4(3) . . . . ?
B3 C1 B4 B1 -119.5(2) . . . . ?
B2 C1 B4 B1 -59.6(2) . . . . ?
B1 C1 B4 B1 0.0 . . . . ?
C1 B3 B4 C1 0.0 . . . . ?
B6 B3 B4 C1 -103.8(2) . . . . ?
B7 B3 B4 C1 -150.0(2) . . . . ?
B2 B3 B4 C1 -45.3(2) . . . . ?
C1 B3 B4 B7 150.0(2) . . . . ?
B6 B3 B4 B7 46.1(2) . . . . ?
B7 B3 B4 B7 0.0 . . . . ?
B2 B3 B4 B7 104.6(2) . . . . ?
C1 B3 B4 B8 104.1(2) . . . . ?
B6 B3 B4 B8 0.3(2) . . . . ?
B7 B3 B4 B8 -45.9(2) . . . . ?
B2 B3 B4 B8 58.8(2) . . . . ?
C1 B3 B4 B1 45.6(2) . . . . ?
B6 B3 B4 B1 -58.2(2) . . . . ?
B7 B3 B4 B1 -104.3(2) . . . . ?
B2 B3 B4 B1 0.3(2) . . . . ?
C1 B1 B4 C1 0.0 . . . . ?
B5 B1 B4 C1 103.3(2) . . . . ?
B8 B1 B4 C1 149.9(2) . . . . ?
B2 B1 B4 C1 45.1(2) . . . . ?
C1 B1 B4 B7 -103.9(2) . . . . ?
B5 B1 B4 B7 -0.6(3) . . . . ?
B8 B1 B4 B7 46.0(2) . . . . ?
B2 B1 B4 B7 -58.8(2) . . . . ?
C1 B1 B4 B8 -149.9(2) . . . . ?
B5 B1 B4 B8 -46.7(2) . . . . ?
B8 B1 B4 B8 0.0 . . . . ?
B2 B1 B4 B8 -104.8(2) . . . . ?
C1 B1 B4 B3 -45.4(2) . . . . ?
B5 B1 B4 B3 57.8(2) . . . . ?
B8 B1 B4 B3 104.5(2) . . . . ?
B2 B1 B4 B3 -0.3(2) . . . . ?
C3 C2 B5 B2 -145.8(3) . . . . ?
B6 C2 B5 B2 -26.9(2) . . . . ?
B7 C2 B5 B2 32.6(3) . . . . ?
B8 C2 B5 B2 92.5(2) . . . . ?
C3 C2 B5 B1 148.6(3) . . . . ?
B6 C2 B5 B1 -92.5(2) . . . . ?
B7 C2 B5 B1 -33.0(3) . . . . ?
B8 C2 B5 B1 26.9(2) . . . . ?
C3 C2 B5 B6 -118.9(3) . . . . ?
B6 C2 B5 B6 0.0 . . . . ?
B7 C2 B5 B6 59.4(2) . . . . ?
B8 C2 B5 B6 119.4(2) . . . . ?
C3 C2 B5 B8 121.7(3) . . . . ?
B6 C2 B5 B8 -119.4(2) . . . . ?
B7 C2 B5 B8 -60.0(2) . . . . ?
B8 C2 B5 B8 0.0 . . . . ?
C1 B2 B5 C2 -75.3(3) . . . . ?
B6 B2 B5 C2 25.5(2) . . . . ?
B1 B2 B5 C2 -101.5(2) . . . . ?
B3 B2 B5 C2 -18.9(3) . . . . ?
C1 B2 B5 B1 26.2(2) . . . . ?
B6 B2 B5 B1 127.0(2) . . . . ?
B1 B2 B5 B1 0.0 . . . . ?
B3 B2 B5 B1 82.6(2) . . . . ?
C1 B2 B5 B6 -100.9(2) . . . . ?
B6 B2 B5 B6 0.0 . . . . ?
B1 B2 B5 B6 -127.0(2) . . . . ?
B3 B2 B5 B6 -44.4(2) . . . . ?
C1 B2 B5 B8 -18.2(3) . . . . ?
B6 B2 B5 B8 82.6(2) . . . . ?
B1 B2 B5 B8 -44.4(2) . . . . ?
B3 B2 B5 B8 38.2(2) . . . . ?
C1 B1 B5 C2 75.9(3) . . . . ?
B8 B1 B5 C2 -25.6(2) . . . . ?
B2 B1 B5 C2 101.8(2) . . . . ?
B4 B1 B5 C2 19.5(3) . . . . ?
C1 B1 B5 B2 -25.9(2) . . . . ?
B8 B1 B5 B2 -127.4(2) . . . . ?
B2 B1 B5 B2 0.0 . . . . ?
B4 B1 B5 B2 -82.2(2) . . . . ?
C1 B1 B5 B6 18.8(3) . . . . ?
B8 B1 B5 B6 -82.7(2) . . . . ?
B2 B1 B5 B6 44.7(2) . . . . ?
B4 B1 B5 B6 -37.5(2) . . . . ?
C1 B1 B5 B8 101.5(2) . . . . ?
B8 B1 B5 B8 0.0 . . . . ?
B2 B1 B5 B8 127.4(2) . . . . ?
B4 B1 B5 B8 45.1(2) . . . . ?
C3 C2 B6 B3 -147.9(2) . . . . ?
B5 C2 B6 B3 92.1(2) . . . . ?
B7 C2 B6 B3 -27.4(2) . . . . ?
B8 C2 B6 B3 32.2(3) . . . . ?
C3 C2 B6 B2 146.7(2) . . . . ?
B5 C2 B6 B2 26.7(2) . . . . ?
B7 C2 B6 B2 -92.8(2) . . . . ?
B8 C2 B6 B2 -33.2(3) . . . . ?
C3 C2 B6 B5 120.0(3) . . . . ?
B5 C2 B6 B5 0.0 . . . . ?
B7 C2 B6 B5 -119.4(2) . . . . ?
B8 C2 B6 B5 -59.8(2) . . . . ?
C3 C2 B6 B7 -120.5(3) . . . . ?
B5 C2 B6 B7 119.4(2) . . . . ?
B7 C2 B6 B7 0.0 . . . . ?
B8 C2 B6 B7 59.6(2) . . . . ?
C1 B3 B6 C2 -75.8(3) . . . . ?
B7 B3 B6 C2 26.1(2) . . . . ?
B4 B3 B6 C2 -18.9(3) . . . . ?
B2 B3 B6 C2 -101.3(2) . . . . ?
C1 B3 B6 B2 25.5(2) . . . . ?
B7 B3 B6 B2 127.4(2) . . . . ?
B4 B3 B6 B2 82.4(2) . . . . ?
B2 B3 B6 B2 0.0 . . . . ?
C1 B3 B6 B5 -19.0(3) . . . . ?
B7 B3 B6 B5 82.9(2) . . . . ?
B4 B3 B6 B5 38.0(2) . . . . ?
B2 B3 B6 B5 -44.5(2) . . . . ?
C1 B3 B6 B7 -101.9(2) . . . . ?
B7 B3 B6 B7 0.0 . . . . ?
B4 B3 B6 B7 -44.9(2) . . . . ?
B2 B3 B6 B7 -127.4(2) . . . . ?
C1 B2 B6 C2 76.3(3) . . . . ?
B5 B2 B6 C2 -25.4(2) . . . . ?
B1 B2 B6 C2 19.2(3) . . . . ?
B3 B2 B6 C2 101.5(2) . . . . ?
C1 B2 B6 B3 -25.3(2) . . . . ?
B5 B2 B6 B3 -126.9(2) . . . . ?
B1 B2 B6 B3 -82.4(2) . . . . ?
B3 B2 B6 B3 0.0 . . . . ?
C1 B2 B6 B5 101.7(2) . . . . ?
B5 B2 B6 B5 0.0 . . . . ?
B1 B2 B6 B5 44.6(2) . . . . ?
B3 B2 B6 B5 126.9(2) . . . . ?
C1 B2 B6 B7 19.0(3) . . . . ?
B5 B2 B6 B7 -82.6(2) . . . . ?
B1 B2 B6 B7 -38.0(2) . . . . ?
B3 B2 B6 B7 44.3(2) . . . . ?
C2 B5 B6 C2 0.0 . . . . ?
B2 B5 B6 C2 150.2(2) . . . . ?
B1 B5 B6 C2 104.1(2) . . . . ?
B8 B5 B6 C2 45.7(2) . . . . ?
C2 B5 B6 B3 -104.1(2) . . . . ?
B2 B5 B6 B3 46.0(2) . . . . ?
B1 B5 B6 B3 -0.1(3) . . . . ?
B8 B5 B6 B3 -58.5(2) . . . . ?
C2 B5 B6 B2 -150.2(2) . . . . ?
B2 B5 B6 B2 0.0 . . . . ?
B1 B5 B6 B2 -46.1(2) . . . . ?
B8 B5 B6 B2 -104.5(2) . . . . ?
C2 B5 B6 B7 -45.7(2) . . . . ?
B2 B5 B6 B7 104.5(2) . . . . ?
B1 B5 B6 B7 58.4(2) . . . . ?
B8 B5 B6 B7 0.0(2) . . . . ?
C3 C2 B7 B3 146.1(3) . . . . ?
B5 C2 B7 B3 -32.2(3) . . . . ?
B6 C2 B7 B3 27.3(2) . . . . ?
B8 C2 B7 B3 -92.3(2) . . . . ?
C3 C2 B7 B4 -149.3(3) . . . . ?
B5 C2 B7 B4 32.4(3) . . . . ?
B6 C2 B7 B4 91.9(2) . . . . ?
B8 C2 B7 B4 -27.6(2) . . . . ?
C3 C2 B7 B6 118.8(3) . . . . ?
B5 C2 B7 B6 -59.5(2) . . . . ?
B6 C2 B7 B6 0.0 . . . . ?
B8 C2 B7 B6 -119.5(2) . . . . ?
C3 C2 B7 B8 -121.6(3) . . . . ?
B5 C2 B7 B8 60.0(2) . . . . ?
B6 C2 B7 B8 119.5(2) . . . . ?
B8 C2 B7 B8 0.0 . . . . ?
C1 B3 B7 C2 75.4(3) . . . . ?
B6 B3 B7 C2 -25.9(2) . . . . ?
B4 B3 B7 C2 101.1(2) . . . . ?
B2 B3 B7 C2 18.5(3) . . . . ?
C1 B3 B7 B4 -25.7(2) . . . . ?
B6 B3 B7 B4 -127.0(2) . . . . ?
B4 B3 B7 B4 0.0 . . . . ?
B2 B3 B7 B4 -82.6(2) . . . . ?
C1 B3 B7 B6 101.4(2) . . . . ?
B6 B3 B7 B6 0.0 . . . . ?
B4 B3 B7 B6 127.0(2) . . . . ?
B2 B3 B7 B6 44.5(2) . . . . ?
C1 B3 B7 B8 18.6(3) . . . . ?
B6 B3 B7 B8 -82.8(2) . . . . ?
B4 B3 B7 B8 44.2(2) . . . . ?
B2 B3 B7 B8 -38.3(2) . . . . ?
C1 B4 B7 C2 -75.5(3) . . . . ?
B8 B4 B7 C2 26.3(2) . . . . ?
B3 B4 B7 C2 -101.1(2) . . . . ?
B1 B4 B7 C2 -18.3(3) . . . . ?
C1 B4 B7 B3 25.6(2) . . . . ?
B8 B4 B7 B3 127.4(2) . . . . ?
B3 B4 B7 B3 0.0 . . . . ?
B1 B4 B7 B3 82.8(2) . . . . ?
C1 B4 B7 B6 -18.8(3) . . . . ?
B8 B4 B7 B6 83.0(2) . . . . ?
B3 B4 B7 B6 -44.4(2) . . . . ?
B1 B4 B7 B6 38.4(2) . . . . ?
C1 B4 B7 B8 -101.8(2) . . . . ?
B8 B4 B7 B8 0.0 . . . . ?
B3 B4 B7 B8 -127.4(2) . . . . ?
B1 B4 B7 B8 -44.6(2) . . . . ?
C2 B6 B7 C2 0.0 . . . . ?
B3 B6 B7 C2 149.5(2) . . . . ?
B2 B6 B7 C2 103.7(2) . . . . ?
B5 B6 B7 C2 45.5(2) . . . . ?
C2 B6 B7 B3 -149.5(2) . . . . ?
B3 B6 B7 B3 0.0 . . . . ?
B2 B6 B7 B3 -45.8(2) . . . . ?
B5 B6 B7 B3 -104.0(2) . . . . ?
C2 B6 B7 B4 -103.9(2) . . . . ?
B3 B6 B7 B4 45.6(2) . . . . ?
B2 B6 B7 B4 -0.2(2) . . . . ?
B5 B6 B7 B4 -58.4(2) . . . . ?
C2 B6 B7 B8 -45.5(2) . . . . ?
B3 B6 B7 B8 104.0(2) . . . . ?
B2 B6 B7 B8 58.2(2) . . . . ?
B5 B6 B7 B8 0.0(2) . . . . ?
C3 C2 B8 B1 -146.9(3) . . . . ?
B5 C2 B8 B1 -26.7(2) . . . . ?
B6 C2 B8 B1 33.0(3) . . . . ?
B7 C2 B8 B1 92.4(2) . . . . ?
C3 C2 B8 B4 148.3(3) . . . . ?
B5 C2 B8 B4 -91.5(2) . . . . ?
B6 C2 B8 B4 -31.8(3) . . . . ?
B7 C2 B8 B4 27.6(2) . . . . ?
C3 C2 B8 B5 -120.2(3) . . . . ?
B5 C2 B8 B5 0.0 . . . . ?
B6 C2 B8 B5 59.7(2) . . . . ?
B7 C2 B8 B5 119.1(2) . . . . ?
C3 C2 B8 B7 120.7(3) . . . . ?
B5 C2 B8 B7 -119.1(2) . . . . ?
B6 C2 B8 B7 -59.4(2) . . . . ?
B7 C2 B8 B7 0.0 . . . . ?
C1 B1 B8 C2 -75.6(3) . . . . ?
B5 B1 B8 C2 25.3(2) . . . . ?
B2 B1 B8 C2 -18.9(3) . . . . ?
B4 B1 B8 C2 -101.0(2) . . . . ?
C1 B1 B8 B4 25.4(2) . . . . ?
B5 B1 B8 B4 126.4(2) . . . . ?
B2 B1 B8 B4 82.1(2) . . . . ?
B4 B1 B8 B4 0.0 . . . . ?
C1 B1 B8 B5 -100.9(2) . . . . ?
B5 B1 B8 B5 0.0 . . . . ?
B2 B1 B8 B5 -44.3(2) . . . . ?
B4 B1 B8 B5 -126.4(2) . . . . ?
C1 B1 B8 B7 -18.9(3) . . . . ?
B5 B1 B8 B7 82.0(2) . . . . ?
B2 B1 B8 B7 37.7(2) . . . . ?
B4 B1 B8 B7 -44.4(2) . . . . ?
C1 B4 B8 C2 75.1(3) . . . . ?
B7 B4 B8 C2 -26.2(2) . . . . ?
B3 B4 B8 C2 18.2(3) . . . . ?
B1 B4 B8 C2 100.9(2) . . . . ?
C1 B4 B8 B1 -25.8(2) . . . . ?
B7 B4 B8 B1 -127.1(2) . . . . ?
B3 B4 B8 B1 -82.7(2) . . . . ?
B1 B4 B8 B1 0.0 . . . . ?
C1 B4 B8 B5 18.9(3) . . . . ?
B7 B4 B8 B5 -82.4(2) . . . . ?
B3 B4 B8 B5 -38.1(2) . . . . ?
B1 B4 B8 B5 44.6(2) . . . . ?
C1 B4 B8 B7 101.3(2) . . . . ?
B7 B4 B8 B7 0.0 . . . . ?
B3 B4 B8 B7 44.4(2) . . . . ?
B1 B4 B8 B7 127.1(2) . . . . ?
C2 B5 B8 C2 0.0 . . . . ?
B2 B5 B8 C2 -104.2(2) . . . . ?
B1 B5 B8 C2 -150.0(2) . . . . ?
B6 B5 B8 C2 -45.6(2) . . . . ?
C2 B5 B8 B1 150.0(2) . . . . ?
B2 B5 B8 B1 45.8(2) . . . . ?
B1 B5 B8 B1 0.0 . . . . ?
B6 B5 B8 B1 104.4(2) . . . . ?
C2 B5 B8 B4 103.9(2) . . . . ?
B2 B5 B8 B4 -0.3(2) . . . . ?
B1 B5 B8 B4 -46.1(2) . . . . ?
B6 B5 B8 B4 58.3(2) . . . . ?
C2 B5 B8 B7 45.6(2) . . . . ?
B2 B5 B8 B7 -58.6(2) . . . . ?
B1 B5 B8 B7 -104.4(2) . . . . ?
B6 B5 B8 B7 0.0(2) . . . . ?
C2 B7 B8 C2 0.0 . . . . ?
B3 B7 B8 C2 103.7(2) . . . . ?
B4 B7 B8 C2 149.1(3) . . . . ?
B6 B7 B8 C2 45.4(2) . . . . ?
C2 B7 B8 B1 -103.4(2) . . . . ?
B3 B7 B8 B1 0.4(2) . . . . ?
B4 B7 B8 B1 45.7(2) . . . . ?
B6 B7 B8 B1 -57.9(2) . . . . ?
C2 B7 B8 B4 -149.1(3) . . . . ?
B3 B7 B8 B4 -45.4(2) . . . . ?
B4 B7 B8 B4 0.0 . . . . ?
B6 B7 B8 B4 -103.7(2) . . . . ?
C2 B7 B8 B5 -45.4(2) . . . . ?
B3 B7 B8 B5 58.3(2) . . . . ?
B4 B7 B8 B5 103.6(2) . . . . ?
B6 B7 B8 B5 0.0(2) . . . . ?
C1 C10 B9 B16 146.4(2) . . . . ?
B11 C10 B9 B16 -31.6(3) . . . . ?
B10 C10 B9 B16 -91.5(2) . . . . ?
B12 C10 B9 B16 27.4(2) . . . . ?
C1 C10 B9 B13 -149.0(2) . . . . ?
B11 C10 B9 B13 33.1(3) . . . . ?
B10 C10 B9 B13 -26.9(2) . . . . ?
B12 C10 B9 B13 92.0(2) . . . . ?
C1 C10 B9 B12 119.0(3) . . . . ?
B11 C10 B9 B12 -59.0(2) . . . . ?
B10 C10 B9 B12 -118.9(2) . . . . ?
B12 C10 B9 B12 0.0 . . . . ?
C1 C10 B9 B10 -122.1(3) . . . . ?
B11 C10 B9 B10 59.9(2) . . . . ?
B10 C10 B9 B10 0.0 . . . . ?
B12 C10 B9 B10 118.9(2) . . . . ?
C1 C10 B10 B13 148.5(2) . . . . ?
B11 C10 B10 B13 -92.5(2) . . . . ?
B9 C10 B10 B13 27.0(2) . . . . ?
B12 C10 B10 B13 -32.9(3) . . . . ?
C1 C10 B10 B14 -145.9(3) . . . . ?
B11 C10 B10 B14 -26.9(2) . . . . ?
B9 C10 B10 B14 92.6(2) . . . . ?
B12 C10 B10 B14 32.7(3) . . . . ?
C1 C10 B10 B11 -118.9(3) . . . . ?
B11 C10 B10 B11 0.0 . . . . ?
B9 C10 B10 B11 119.6(2) . . . . ?
B12 C10 B10 B11 59.6(2) . . . . ?
C1 C10 B10 B9 121.5(3) . . . . ?
B11 C10 B10 B9 -119.6(2) . . . . ?
B9 C10 B10 B9 0.0 . . . . ?
B12 C10 B10 B9 -60.0(2) . . . . ?
C10 B9 B10 C10 0.0 . . . . ?
B16 B9 B10 C10 104.2(2) . . . . ?
B13 B9 B10 C10 149.8(2) . . . . ?
B12 B9 B10 C10 46.0(2) . . . . ?
C10 B9 B10 B13 -149.8(2) . . . . ?
B16 B9 B10 B13 -45.6(2) . . . . ?
B13 B9 B10 B13 0.0 . . . . ?
B12 B9 B10 B13 -103.9(2) . . . . ?
C10 B9 B10 B14 -104.0(2) . . . . ?
B16 B9 B10 B14 0.2(2) . . . . ?
B13 B9 B10 B14 45.8(2) . . . . ?
B12 B9 B10 B14 -58.1(2) . . . . ?
C10 B9 B10 B11 -45.3(2) . . . . ?
B16 B9 B10 B11 58.9(2) . . . . ?
B13 B9 B10 B11 104.5(2) . . . . ?
B12 B9 B10 B11 0.6(2) . . . . ?
C1 C10 B11 B14 148.6(2) . . . . ?
B10 C10 B11 B14 26.9(2) . . . . ?
B9 C10 B11 B14 -33.4(3) . . . . ?
B12 C10 B11 B14 -92.4(2) . . . . ?
C1 C10 B11 B15 -146.2(2) . . . . ?
B10 C10 B11 B15 92.1(2) . . . . ?
B9 C10 B11 B15 31.8(3) . . . . ?
B12 C10 B11 B15 -27.2(2) . . . . ?
C1 C10 B11 B12 -119.0(3) . . . . ?
B10 C10 B11 B12 119.2(2) . . . . ?
B9 C10 B11 B12 59.0(2) . . . . ?
B12 C10 B11 B12 0.0 . . . . ?
C1 C10 B11 B10 121.7(3) . . . . ?
B10 C10 B11 B10 0.0 . . . . ?
B9 C10 B11 B10 -60.2(2) . . . . ?
B12 C10 B11 B10 -119.2(2) . . . . ?
C10 B10 B11 C10 0.0 . . . . ?
B13 B10 B11 C10 103.7(2) . . . . ?
B14 B10 B11 C10 150.2(2) . . . . ?
B9 B10 B11 C10 45.3(2) . . . . ?
C10 B10 B11 B14 -150.2(2) . . . . ?
B13 B10 B11 B14 -46.5(2) . . . . ?
B14 B10 B11 B14 0.0 . . . . ?
B9 B10 B11 B14 -104.9(2) . . . . ?
C10 B10 B11 B15 -104.4(2) . . . . ?
B13 B10 B11 B15 -0.7(2) . . . . ?
B14 B10 B11 B15 45.8(2) . . . . ?
B9 B10 B11 B15 -59.1(2) . . . . ?
C10 B10 B11 B12 -45.9(2) . . . . ?
B13 B10 B11 B12 57.8(2) . . . . ?
B14 B10 B11 B12 104.3(2) . . . . ?
B9 B10 B11 B12 -0.6(2) . . . . ?
C1 C10 B12 B16 -148.4(2) . . . . ?
B11 C10 B12 B16 92.8(2) . . . . ?
B10 C10 B12 B16 33.0(3) . . . . ?
B9 C10 B12 B16 -27.5(2) . . . . ?
C1 C10 B12 B15 146.1(2) . . . . ?
B11 C10 B12 B15 27.4(2) . . . . ?
B10 C10 B12 B15 -32.5(3) . . . . ?
B9 C10 B12 B15 -93.0(2) . . . . ?
C1 C10 B12 B11 118.8(3) . . . . ?
B11 C10 B12 B11 0.0 . . . . ?
B10 C10 B12 B11 -59.8(2) . . . . ?
B9 C10 B12 B11 -120.3(2) . . . . ?
C1 C10 B12 B9 -120.9(3) . . . . ?
B11 C10 B12 B9 120.3(2) . . . . ?
B10 C10 B12 B9 60.5(2) . . . . ?
B9 C10 B12 B9 0.0 . . . . ?
C10 B11 B12 C10 0.0 . . . . ?
B14 B11 B12 C10 104.2(2) . . . . ?
B15 B11 B12 C10 149.8(2) . . . . ?
B10 B11 B12 C10 45.6(2) . . . . ?
C10 B11 B12 B16 -103.7(2) . . . . ?
B14 B11 B12 B16 0.6(2) . . . . ?
B15 B11 B12 B16 46.1(2) . . . . ?
B10 B11 B12 B16 -58.1(2) . . . . ?
C10 B11 B12 B15 -149.8(2) . . . . ?
B14 B11 B12 B15 -45.5(2) . . . . ?
B15 B11 B12 B15 0.0 . . . . ?
B10 B11 B12 B15 -104.2(2) . . . . ?
C10 B11 B12 B9 -45.0(2) . . . . ?
B14 B11 B12 B9 59.3(2) . . . . ?
B15 B11 B12 B9 104.8(2) . . . . ?
B10 B11 B12 B9 0.6(2) . . . . ?
C10 B9 B12 C10 0.0 . . . . ?
B16 B9 B12 C10 -149.4(2) . . . . ?
B13 B9 B12 C10 -103.6(2) . . . . ?
B10 B9 B12 C10 -45.5(2) . . . . ?
C10 B9 B12 B16 149.4(2) . . . . ?
B16 B9 B12 B16 0.0 . . . . ?
B13 B9 B12 B16 45.8(2) . . . . ?
B10 B9 B12 B16 103.9(2) . . . . ?
C10 B9 B12 B15 103.9(2) . . . . ?
B16 B9 B12 B15 -45.5(2) . . . . ?
B13 B9 B12 B15 0.3(2) . . . . ?
B10 B9 B12 B15 58.4(2) . . . . ?
C10 B9 B12 B11 44.9(2) . . . . ?
B16 B9 B12 B11 -104.5(2) . . . . ?
B13 B9 B12 B11 -58.8(2) . . . . ?
B10 B9 B12 B11 -0.6(2) . . . . ?
C12 C11 B13 B10 148.2(3) . . . . ?
B15 C11 B13 B10 -33.1(3) . . . . ?
B16 C11 B13 B10 -92.6(2) . . . . ?
B14 C11 B13 B10 27.3(2) . . . . ?
C12 C11 B13 B9 -146.4(3) . . . . ?
B15 C11 B13 B9 32.3(3) . . . . ?
B16 C11 B13 B9 -27.2(2) . . . . ?
B14 C11 B13 B9 92.7(2) . . . . ?
C12 C11 B13 B16 -119.1(3) . . . . ?
B15 C11 B13 B16 59.6(2) . . . . ?
B16 C11 B13 B16 0.0 . . . . ?
B14 C11 B13 B16 119.9(2) . . . . ?
C12 C11 B13 B14 120.9(3) . . . . ?
B15 C11 B13 B14 -60.3(2) . . . . ?
B16 C11 B13 B14 -119.9(2) . . . . ?
B14 C11 B13 B14 0.0 . . . . ?
C10 B10 B13 C11 76.1(3) . . . . ?
B14 B10 B13 C11 -25.8(2) . . . . ?
B11 B10 B13 C11 19.3(3) . . . . ?
B9 B10 B13 C11 101.7(2) . . . . ?
C10 B10 B13 B9 -25.6(2) . . . . ?
B14 B10 B13 B9 -127.5(2) . . . . ?
B11 B10 B13 B9 -82.3(2) . . . . ?
B9 B10 B13 B9 0.0 . . . . ?
C10 B10 B13 B16 19.1(3) . . . . ?
B14 B10 B13 B16 -82.8(2) . . . . ?
B11 B10 B13 B16 -37.7(2) . . . . ?
B9 B10 B13 B16 44.7(2) . . . . ?
C10 B10 B13 B14 101.9(2) . . . . ?
B14 B10 B13 B14 0.0 . . . . ?
B11 B10 B13 B14 45.2(2) . . . . ?
B9 B10 B13 B14 127.5(2) . . . . ?
C10 B9 B13 C11 -75.6(2) . . . . ?
B16 B9 B13 C11 25.9(2) . . . . ?
B12 B9 B13 C11 -18.7(3) . . . . ?
B10 B9 B13 C11 -101.0(2) . . . . ?
C10 B9 B13 B10 25.4(2) . . . . ?
B16 B9 B13 B10 126.9(2) . . . . ?
B12 B9 B13 B10 82.4(2) . . . . ?
B10 B9 B13 B10 0.0 . . . . ?
C10 B9 B13 B16 -101.5(2) . . . . ?
B16 B9 B13 B16 0.0 . . . . ?
B12 B9 B13 B16 -44.6(2) . . . . ?
B10 B9 B13 B16 -126.9(2) . . . . ?
C10 B9 B13 B14 -18.8(2) . . . . ?
B16 B9 B13 B14 82.6(2) . . . . ?
B12 B9 B13 B14 38.1(2) . . . . ?
B10 B9 B13 B14 -44.3(2) . . . . ?
C12 C11 B14 B10 -147.6(2) . . . . ?
B15 C11 B14 B10 92.0(2) . . . . ?
B16 C11 B14 B10 31.8(3) . . . . ?
B13 C11 B14 B10 -27.2(2) . . . . ?
C12 C11 B14 B11 147.9(2) . . . . ?
B15 C11 B14 B11 27.5(2) . . . . ?
B16 C11 B14 B11 -32.6(3) . . . . ?
B13 C11 B14 B11 -91.6(2) . . . . ?
C12 C11 B14 B15 120.4(3) . . . . ?
B15 C11 B14 B15 0.0 . . . . ?
B16 C11 B14 B15 -60.1(2) . . . . ?
B13 C11 B14 B15 -119.2(2) . . . . ?
C12 C11 B14 B13 -120.4(3) . . . . ?
B15 C11 B14 B13 119.2(2) . . . . ?
B16 C11 B14 B13 59.0(2) . . . . ?
B13 C11 B14 B13 0.0 . . . . ?
C10 B10 B14 C11 -75.3(3) . . . . ?
B13 B10 B14 C11 25.9(2) . . . . ?
B11 B10 B14 C11 -100.7(2) . . . . ?
B9 B10 B14 C11 -18.5(2) . . . . ?
C10 B10 B14 B11 25.4(2) . . . . ?
B13 B10 B14 B11 126.6(2) . . . . ?
B11 B10 B14 B11 0.0 . . . . ?
B9 B10 B14 B11 82.2(2) . . . . ?
C10 B10 B14 B15 -19.1(3) . . . . ?
B13 B10 B14 B15 82.0(2) . . . . ?
B11 B10 B14 B15 -44.6(2) . . . . ?
B9 B10 B14 B15 37.6(2) . . . . ?
C10 B10 B14 B13 -101.1(2) . . . . ?
B13 B10 B14 B13 0.0 . . . . ?
B11 B10 B14 B13 -126.6(2) . . . . ?
B9 B10 B14 B13 -44.4(2) . . . . ?
C10 B11 B14 C11 75.7(3) . . . . ?
B15 B11 B14 C11 -25.9(2) . . . . ?
B12 B11 B14 C11 18.4(3) . . . . ?
B10 B11 B14 C11 101.2(2) . . . . ?
C10 B11 B14 B10 -25.5(2) . . . . ?
B15 B11 B14 B10 -127.0(2) . . . . ?
B12 B11 B14 B10 -82.8(2) . . . . ?
B10 B11 B14 B10 0.0 . . . . ?
C10 B11 B14 B15 101.6(2) . . . . ?
B15 B11 B14 B15 0.0 . . . . ?
B12 B11 B14 B15 44.3(2) . . . . ?
B10 B11 B14 B15 127.0(2) . . . . ?
C10 B11 B14 B13 19.1(3) . . . . ?
B15 B11 B14 B13 -82.5(2) . . . . ?
B12 B11 B14 B13 -38.2(2) . . . . ?
B10 B11 B14 B13 44.6(2) . . . . ?
C11 B13 B14 C11 0.0 . . . . ?
B10 B13 B14 C11 -149.5(2) . . . . ?
B9 B13 B14 C11 -103.8(2) . . . . ?
B16 B13 B14 C11 -45.3(2) . . . . ?
C11 B13 B14 B10 149.5(2) . . . . ?
B10 B13 B14 B10 0.0 . . . . ?
B9 B13 B14 B10 45.7(2) . . . . ?
B16 B13 B14 B10 104.2(2) . . . . ?
C11 B13 B14 B11 103.7(2) . . . . ?
B10 B13 B14 B11 -45.8(2) . . . . ?
B9 B13 B14 B11 0.0(2) . . . . ?
B16 B13 B14 B11 58.4(2) . . . . ?
C11 B13 B14 B15 45.2(2) . . . . ?
B10 B13 B14 B15 -104.3(2) . . . . ?
B9 B13 B14 B15 -58.6(2) . . . . ?
B16 B13 B14 B15 -0.1(2) . . . . ?
C12 C11 B15 B12 146.7(3) . . . . ?
B16 C11 B15 B12 27.1(2) . . . . ?
B14 C11 B15 B12 -92.2(2) . . . . ?
B13 C11 B15 B12 -32.0(3) . . . . ?
C12 C11 B15 B11 -148.7(3) . . . . ?
B16 C11 B15 B11 91.7(2) . . . . ?
B14 C11 B15 B11 -27.6(2) . . . . ?
B13 C11 B15 B11 32.6(3) . . . . ?
C12 C11 B15 B16 119.6(3) . . . . ?
B16 C11 B15 B16 0.0 . . . . ?
B14 C11 B15 B16 -119.3(2) . . . . ?
B13 C11 B15 B16 -59.1(2) . . . . ?
C12 C11 B15 B14 -121.1(3) . . . . ?
B16 C11 B15 B14 119.3(2) . . . . ?
B14 C11 B15 B14 0.0 . . . . ?
B13 C11 B15 B14 60.2(2) . . . . ?
C10 B12 B15 C11 75.4(3) . . . . ?
B16 B12 B15 C11 -25.8(2) . . . . ?
B11 B12 B15 C11 101.2(2) . . . . ?
B9 B12 B15 C11 18.4(3) . . . . ?
C10 B12 B15 B11 -25.8(2) . . . . ?
B16 B12 B15 B11 -127.0(2) . . . . ?
B11 B12 B15 B11 0.0 . . . . ?
B9 B12 B15 B11 -82.8(2) . . . . ?
C10 B12 B15 B16 101.3(2) . . . . ?
B16 B12 B15 B16 0.0 . . . . ?
B11 B12 B15 B16 127.0(2) . . . . ?
B9 B12 B15 B16 44.2(2) . . . . ?
C10 B12 B15 B14 18.5(3) . . . . ?
B16 B12 B15 B14 -82.8(2) . . . . ?
B11 B12 B15 B14 44.2(2) . . . . ?
B9 B12 B15 B14 -38.6(2) . . . . ?
C10 B11 B15 C11 -75.3(3) . . . . ?
B14 B11 B15 C11 26.2(2) . . . . ?
B12 B11 B15 C11 -101.2(2) . . . . ?
B10 B11 B15 C11 -18.4(3) . . . . ?
C10 B11 B15 B12 25.9(2) . . . . ?
B14 B11 B15 B12 127.5(2) . . . . ?
B12 B11 B15 B12 0.0 . . . . ?
B10 B11 B15 B12 82.8(2) . . . . ?
C10 B11 B15 B16 -18.4(3) . . . . ?
B14 B11 B15 B16 83.2(2) . . . . ?
B12 B11 B15 B16 -44.3(2) . . . . ?
B10 B11 B15 B16 38.5(2) . . . . ?
C10 B11 B15 B14 -101.5(2) . . . . ?
B14 B11 B15 B14 0.0 . . . . ?
B12 B11 B15 B14 -127.5(2) . . . . ?
B10 B11 B15 B14 -44.7(2) . . . . ?
C11 B14 B15 C11 0.0 . . . . ?
B10 B14 B15 C11 -103.7(2) . . . . ?
B11 B14 B15 C11 -149.2(2) . . . . ?
B13 B14 B15 C11 -45.7(2) . . . . ?
C11 B14 B15 B12 104.0(2) . . . . ?
B10 B14 B15 B12 0.3(2) . . . . ?
B11 B14 B15 B12 -45.2(2) . . . . ?
B13 B14 B15 B12 58.3(2) . . . . ?
C11 B14 B15 B11 149.2(2) . . . . ?
B10 B14 B15 B11 45.5(2) . . . . ?
B11 B14 B15 B11 0.0 . . . . ?
B13 B14 B15 B11 103.6(2) . . . . ?
C11 B14 B15 B16 45.8(2) . . . . ?
B10 B14 B15 B16 -57.9(2) . . . . ?
B11 B14 B15 B16 -103.5(2) . . . . ?
B13 B14 B15 B16 0.1(2) . . . . ?
C12 C11 B16 B12 -147.4(2) . . . . ?
B15 C11 B16 B12 -27.1(2) . . . . ?
B14 C11 B16 B12 33.2(3) . . . . ?
B13 C11 B16 B12 92.7(2) . . . . ?
C12 C11 B16 B9 147.4(2) . . . . ?
B15 C11 B16 B9 -92.3(2) . . . . ?
B14 C11 B16 B9 -32.0(3) . . . . ?
B13 C11 B16 B9 27.4(2) . . . . ?
C12 C11 B16 B13 120.0(3) . . . . ?
B15 C11 B16 B13 -119.8(2) . . . . ?
B14 C11 B16 B13 -59.5(2) . . . . ?
B13 C11 B16 B13 0.0 . . . . ?
C12 C11 B16 B15 -120.3(3) . . . . ?
B15 C11 B16 B15 0.0 . . . . ?
B14 C11 B16 B15 60.3(2) . . . . ?
B13 C11 B16 B15 119.8(2) . . . . ?
C10 B12 B16 C11 -76.2(3) . . . . ?
B15 B12 B16 C11 25.6(2) . . . . ?
B11 B12 B16 C11 -19.4(2) . . . . ?
B9 B12 B16 C11 -102.3(2) . . . . ?
C10 B12 B16 B9 26.1(2) . . . . ?
B15 B12 B16 B9 127.9(2) . . . . ?
B11 B12 B16 B9 82.8(2) . . . . ?
B9 B12 B16 B9 0.0 . . . . ?
C10 B12 B16 B13 -18.9(3) . . . . ?
B15 B12 B16 B13 82.9(2) . . . . ?
B11 B12 B16 B13 37.8(2) . . . . ?
B9 B12 B16 B13 -45.0(2) . . . . ?
C10 B12 B16 B15 -101.8(2) . . . . ?
B15 B12 B16 B15 0.0 . . . . ?
B11 B12 B16 B15 -45.0(2) . . . . ?
B9 B12 B16 B15 -127.9(2) . . . . ?
C10 B9 B16 C11 74.5(3) . . . . ?
B13 B9 B16 C11 -26.1(2) . . . . ?
B12 B9 B16 C11 100.7(2) . . . . ?
B10 B9 B16 C11 18.3(2) . . . . ?
C10 B9 B16 B12 -26.1(2) . . . . ?
B13 B9 B16 B12 -126.8(2) . . . . ?
B12 B9 B16 B12 0.0 . . . . ?
B10 B9 B16 B12 -82.4(2) . . . . ?
C10 B9 B16 B13 100.6(2) . . . . ?
B13 B9 B16 B13 0.0 . . . . ?
B12 B9 B16 B13 126.8(2) . . . . ?
B10 B9 B16 B13 44.4(2) . . . . ?
C10 B9 B16 B15 18.0(3) . . . . ?
B13 B9 B16 B15 -82.6(2) . . . . ?
B12 B9 B16 B15 44.1(2) . . . . ?
B10 B9 B16 B15 -38.2(2) . . . . ?
C11 B13 B16 C11 0.0 . . . . ?
B10 B13 B16 C11 103.5(2) . . . . ?
B9 B13 B16 C11 149.6(2) . . . . ?
B14 B13 B16 C11 45.1(2) . . . . ?
C11 B13 B16 B12 -103.6(2) . . . . ?
B10 B13 B16 B12 0.0(2) . . . . ?
B9 B13 B16 B12 46.1(2) . . . . ?
B14 B13 B16 B12 -58.5(2) . . . . ?
C11 B13 B16 B9 -149.6(2) . . . . ?
B10 B13 B16 B9 -46.1(2) . . . . ?
B9 B13 B16 B9 0.0 . . . . ?
B14 B13 B16 B9 -104.6(2) . . . . ?
C11 B13 B16 B15 -45.0(2) . . . . ?
B10 B13 B16 B15 58.6(2) . . . . ?
B9 B13 B16 B15 104.7(2) . . . . ?
B14 B13 B16 B15 0.1(2) . . . . ?
C11 B15 B16 C11 0.0 . . . . ?
B12 B15 B16 C11 -149.7(2) . . . . ?
B11 B15 B16 C11 -104.3(2) . . . . ?
B14 B15 B16 C11 -45.7(2) . . . . ?
C11 B15 B16 B12 149.7(2) . . . . ?
B12 B15 B16 B12 0.0 . . . . ?
B11 B15 B16 B12 45.5(2) . . . . ?
B14 B15 B16 B12 104.0(2) . . . . ?
C11 B15 B16 B9 104.4(2) . . . . ?
B12 B15 B16 B9 -45.3(2) . . . . ?
B11 B15 B16 B9 0.1(2) . . . . ?
B14 B15 B16 B9 58.7(2) . . . . ?
C11 B15 B16 B13 45.6(2) . . . . ?
B12 B15 B16 B13 -104.1(2) . . . . ?
B11 B15 B16 B13 -58.7(2) . . . . ?
B14 B15 B16 B13 -0.1(2) . . . . ?
